data_4336831
loop_
_publ_author_name
'Daniel M. Zink'
'Thomas Baumann'
'Jana Friedrichs'
'Martin Nieger'
'Stefan Br\"ase'

_publ_contact_author
;
        Martin Nieger
        Laboratory of Inorganic Chemistry
        Department of Chemistry
        Universitity of Helsinki
        P.O. Box 55
        FIN-00014 University of Helsinki
        Finland
;
_publ_contact_author_email martin.nieger@helsinki.fi
_publ_contact_author_fax '++358 9 191 50198'
_publ_contact_author_phone '++358 9 191 50192'
_publ_section_title
;
 Copper(I) Complexes Based on Five-Membered P^N Heterocycles: Structural
 Diversity Linked to Exciting Luminescence Properties
;
_journal_name_full 'Inorganic Chemistry'
_journal_page_first 13509
_journal_page_last 13520
_journal_paper_doi 10.1021/ic4019162
_journal_volume 52
_journal_year 2013
_chemical_formula_moiety 'C80 H60 Cu4 I4 N8 P4 S4'
_chemical_formula_sum 'C80 H60 Cu4 I4 N8 P4 S4'
_chemical_formula_weight 2147.24
_chemical_name_systematic
; 
 ? 
;
_space_group_IT_number 2
_symmetry_cell_setting triclinic
_symmetry_space_group_name_Hall '-P 1'
_symmetry_space_group_name_H-M 'P -1'
_atom_sites_solution_hydrogens geom
_atom_sites_solution_primary heavy
_atom_sites_solution_secondary difmap
_audit_creation_method SHELXL-97
_cell_angle_alpha 99.630(2)
_cell_angle_beta 90.678(2)
_cell_angle_gamma 99.431(2)
_cell_formula_units_Z 1
_cell_length_a 10.2552(4)
_cell_length_b 12.9120(3)
_cell_length_c 15.3709(7)
_cell_measurement_reflns_used 4668
_cell_measurement_temperature 123(2)
_cell_measurement_theta_max 27.5
_cell_measurement_theta_min 1.0
_cell_volume 1977.92(13)
_computing_cell_refinement DENZO-SMN
_computing_data_collection Collect
_computing_data_reduction DENZO-SMN
_computing_molecular_graphics XP
_computing_publication_material 'SHELXL-97 (Sheldrick, 1997)'
_computing_structure_refinement 'SHELXL-97 (Sheldrick, 1997)'
_computing_structure_solution 'SHELXS-97 (Sheldrick, 1990)'
_diffrn_ambient_temperature 123(2)
_diffrn_measured_fraction_theta_full 0.992
_diffrn_measured_fraction_theta_max 0.985
_diffrn_measurement_device_type 'Bruker-Nonius APEXII'
_diffrn_measurement_method 'rotation in phi and omega, 1 deg.'
_diffrn_radiation_monochromator graphite
_diffrn_radiation_source 'fine-focus sealed tube'
_diffrn_radiation_type MoK\a
_diffrn_radiation_wavelength 0.71073
_diffrn_reflns_av_R_equivalents 0.0407
_diffrn_reflns_av_sigmaI/netI 0.0477
_diffrn_reflns_limit_h_max 13
_diffrn_reflns_limit_h_min -12
_diffrn_reflns_limit_k_max 16
_diffrn_reflns_limit_k_min -16
_diffrn_reflns_limit_l_max 15
_diffrn_reflns_limit_l_min -19
_diffrn_reflns_number 17190
_diffrn_reflns_theta_full 25.00
_diffrn_reflns_theta_max 27.43
_diffrn_reflns_theta_min 2.94
_exptl_absorpt_coefficient_mu 2.858
_exptl_absorpt_correction_T_max 0.78669
_exptl_absorpt_correction_T_min 0.62782
_exptl_absorpt_correction_type multi-scan
_exptl_absorpt_process_details 'MULABS (Platon, cf. Blessing, 1995)'
_exptl_crystal_colour yellow-orange
_exptl_crystal_density_diffrn 1.803
_exptl_crystal_density_meas ?
_exptl_crystal_description rods
_exptl_crystal_F_000 1048
_exptl_crystal_size_max 0.20
_exptl_crystal_size_mid 0.10
_exptl_crystal_size_min 0.05
_refine_diff_density_max 0.840
_refine_diff_density_min -1.038
_refine_diff_density_rms 0.149
_refine_ls_extinction_method none
_refine_ls_goodness_of_fit_ref 1.123
_refine_ls_hydrogen_treatment constr
_refine_ls_matrix_type full
_refine_ls_number_parameters 469
_refine_ls_number_reflns 8883
_refine_ls_number_restraints 0
_refine_ls_restrained_S_all 1.123
_refine_ls_R_factor_all 0.0569
_refine_ls_R_factor_gt 0.0467
_refine_ls_shift/su_max 0.001
_refine_ls_shift/su_mean 0.000
_refine_ls_structure_factor_coef Fsqd
_refine_ls_weighting_details 'calc w=1/[\s^2^(Fo^2^)+(0.0000P)^2^+13.3600P] where P=(Fo^2^+2Fc^2^)/3'
_refine_ls_weighting_scheme calc
_refine_ls_wR_factor_gt 0.0946
_refine_ls_wR_factor_ref 0.1012
_reflns_number_gt 7783
_reflns_number_total 8883
_reflns_threshold_expression >2sigma(I)
_cod_data_source_file ic4019162_si_002_5.cif
_cod_data_source_block sb377_m_compound_7-I
_cod_depositor_comments
;
The following automatic conversions were performed:

'_exptl_crystal_density_meas' value 'none' was changed to '?' - the
value is perceived as not measured.

Automatic conversion script
Id: cif_fix_values 3008 2015-01-20 13:52:24Z robertas 
;
_cod_database_code 4336831

loop_
_symmetry_equiv_pos_as_xyz
'x, y, z'
'-x, -y, -z'

loop_
_atom_site_label
_atom_site_type_symbol
_atom_site_fract_x
_atom_site_fract_y
_atom_site_fract_z
_atom_site_U_iso_or_equiv
_atom_site_adp_type
_atom_site_occupancy
_atom_site_symmetry_multiplicity
_atom_site_calc_flag
_atom_site_refinement_flags
I1 I 0.60566(3) 0.66339(3) 0.55633(2) 0.02062(8) Uani 1 1 d .
I2 I 0.37703(3) 0.48153(3) 0.72269(2) 0.02344(9) Uani 1 1 d .
Cu1 Cu 0.52234(6) 0.46141(5) 0.58126(4) 0.01999(13) Uani 1 1 d .
Cu2 Cu 0.59697(6) 0.61759(5) 0.72153(4) 0.01986(13) Uani 1 1 d .
P1 P 0.68595(13) 0.37536(10) 0.61239(9) 0.0175(2) Uani 1 1 d .
N1 N 0.7582(4) 0.5473(3) 0.7438(3) 0.0199(9) Uani 1 1 d .
C2 C 0.7852(5) 0.4531(4) 0.7089(3) 0.0170(9) Uani 1 1 d .
S3 S 0.92031(13) 0.42277(10) 0.75965(9) 0.0226(3) Uani 1 1 d .
C4 C 0.9343(5) 0.5458(4) 0.8281(3) 0.0210(10) Uani 1 1 d .
N5 N 0.8441(4) 0.6007(3) 0.8117(3) 0.0221(9) Uani 1 1 d .
C6 C 1.0378(5) 0.5835(4) 0.8984(4) 0.0233(11) Uani 1 1 d .
C7 C 1.1213(5) 0.5184(5) 0.9222(4) 0.0266(11) Uani 1 1 d .
H7 H 1.1163 0.4481 0.8903 0.032 Uiso 1 1 calc R
C8 C 1.2127(6) 0.5552(5) 0.9926(4) 0.0351(14) Uani 1 1 d .
H8 H 1.2694 0.5098 1.0091 0.042 Uiso 1 1 calc R
C9 C 1.2209(6) 0.6573(6) 1.0385(4) 0.0394(15) Uani 1 1 d .
H9 H 1.2839 0.6824 1.0863 0.047 Uiso 1 1 calc R
C10 C 1.1390(7) 0.7231(6) 1.0157(5) 0.0430(16) Uani 1 1 d .
H10 H 1.1444 0.7933 1.0479 0.052 Uiso 1 1 calc R
C11 C 1.0485(6) 0.6864(5) 0.9457(4) 0.0362(14) Uani 1 1 d .
H11 H 0.9924 0.7324 0.9295 0.043 Uiso 1 1 calc R
C12 C 0.8128(5) 0.3576(4) 0.5321(3) 0.0187(10) Uani 1 1 d .
C13 C 0.8082(5) 0.4072(4) 0.4593(3) 0.0219(10) Uani 1 1 d .
H13 H 0.7380 0.4450 0.4514 0.026 Uiso 1 1 calc R
C14 C 0.9061(6) 0.4019(4) 0.3975(4) 0.0262(11) Uani 1 1 d .
H14 H 0.9016 0.4350 0.3470 0.031 Uiso 1 1 calc R
C15 C 1.0099(5) 0.3487(4) 0.4092(4) 0.0280(12) Uani 1 1 d .
H15 H 1.0777 0.3462 0.3677 0.034 Uiso 1 1 calc R
C16 C 1.0141(5) 0.2986(4) 0.4827(4) 0.0277(12) Uani 1 1 d .
H16 H 1.0852 0.2621 0.4914 0.033 Uiso 1 1 calc R
C17 C 0.9163(5) 0.3021(4) 0.5424(4) 0.0234(11) Uani 1 1 d .
H17 H 0.9188 0.2662 0.5915 0.028 Uiso 1 1 calc R
C18 C 0.6375(5) 0.2460(4) 0.6460(4) 0.0218(10) Uani 1 1 d .
C19 C 0.6363(6) 0.1517(4) 0.5863(4) 0.0321(13) Uani 1 1 d .
H19 H 0.6688 0.1542 0.5289 0.038 Uiso 1 1 calc R
C20 C 0.5875(7) 0.0537(5) 0.6108(5) 0.0408(16) Uani 1 1 d .
H20 H 0.5867 -0.0104 0.5700 0.049 Uiso 1 1 calc R
C21 C 0.5405(6) 0.0499(5) 0.6940(5) 0.0381(15) Uani 1 1 d .
H21 H 0.5086 -0.0169 0.7109 0.046 Uiso 1 1 calc R
C22 C 0.5397(6) 0.1430(5) 0.7529(4) 0.0376(14) Uani 1 1 d .
H22 H 0.5071 0.1400 0.8102 0.045 Uiso 1 1 calc R
C23 C 0.5861(6) 0.2408(5) 0.7290(4) 0.0296(12) Uani 1 1 d .
H23 H 0.5828 0.3045 0.7694 0.035 Uiso 1 1 calc R
P2 P 0.59917(13) 0.76393(10) 0.82140(9) 0.0193(3) Uani 1 1 d .
N24 N 0.7408(5) 0.9722(4) 0.8483(3) 0.0328(11) Uani 1 1 d .
C25 C 0.7221(5) 0.8765(4) 0.8025(4) 0.0222(10) Uani 1 1 d .
S26 S 0.82432(14) 0.86209(10) 0.71470(10) 0.0277(3) Uani 1 1 d .
C27 C 0.8933(5) 0.9946(4) 0.7469(4) 0.0236(11) Uani 1 1 d .
N28 N 0.8397(5) 1.0403(4) 0.8172(3) 0.0329(11) Uani 1 1 d .
C29 C 0.9996(6) 1.0487(4) 0.6999(4) 0.0292(12) Uani 1 1 d .
C30 C 1.0389(7) 1.1583(5) 0.7212(5) 0.0389(16) Uani 1 1 d .
H30 H 0.9938 1.1980 0.7651 0.047 Uiso 1 1 calc R
C31 C 1.1398(7) 1.2098(6) 0.6809(5) 0.0455(18) Uani 1 1 d .
H31 H 1.1647 1.2849 0.6964 0.055 Uiso 1 1 calc R
C32 C 1.2062(7) 1.1537(6) 0.6177(6) 0.056(2) Uani 1 1 d .
H32 H 1.2790 1.1900 0.5910 0.067 Uiso 1 1 calc R
C33 C 1.1686(8) 1.0448(7) 0.5922(6) 0.061(2) Uani 1 1 d .
H33 H 1.2124 1.0064 0.5467 0.073 Uiso 1 1 calc R
C34 C 1.0646(8) 0.9925(5) 0.6349(6) 0.051(2) Uani 1 1 d .
H34 H 1.0384 0.9176 0.6190 0.061 Uiso 1 1 calc R
C35 C 0.6392(5) 0.7495(4) 0.9338(3) 0.0223(10) Uani 1 1 d .
C36 C 0.7483(6) 0.8060(5) 0.9846(4) 0.0315(13) Uani 1 1 d .
H36 H 0.8075 0.8584 0.9616 0.038 Uiso 1 1 calc R
C37 C 0.7715(7) 0.7863(5) 1.0688(4) 0.0397(15) Uani 1 1 d .
H37 H 0.8472 0.8252 1.1028 0.048 Uiso 1 1 calc R
C38 C 0.6870(6) 0.7115(5) 1.1041(4) 0.0353(14) Uani 1 1 d .
H38 H 0.7025 0.7000 1.1624 0.042 Uiso 1 1 calc R
C39 C 0.5787(6) 0.6532(5) 1.0531(4) 0.0344(13) Uani 1 1 d .
H39 H 0.5200 0.6008 1.0765 0.041 Uiso 1 1 calc R
C40 C 0.5557(6) 0.6711(5) 0.9681(4) 0.0300(12) Uani 1 1 d .
H40 H 0.4825 0.6295 0.9331 0.036 Uiso 1 1 calc R
C41 C 0.4477(6) 0.8209(4) 0.8310(4) 0.0261(11) Uani 1 1 d .
C42 C 0.3549(6) 0.7935(5) 0.7615(4) 0.0315(13) Uani 1 1 d .
H42 H 0.3695 0.7441 0.7109 0.038 Uiso 1 1 calc R
C43 C 0.2406(7) 0.8380(5) 0.7657(5) 0.0444(17) Uani 1 1 d .
H43 H 0.1778 0.8204 0.7173 0.053 Uiso 1 1 calc R
C44 C 0.2178(7) 0.9079(6) 0.8399(5) 0.051(2) Uani 1 1 d .
H44 H 0.1395 0.9385 0.8424 0.061 Uiso 1 1 calc R
C45 C 0.3072(7) 0.9333(6) 0.9096(5) 0.052(2) Uani 1 1 d .
H45 H 0.2905 0.9809 0.9608 0.063 Uiso 1 1 calc R
C46 C 0.4232(7) 0.8896(5) 0.9060(4) 0.0382(15) Uani 1 1 d .
H46 H 0.4851 0.9069 0.9548 0.046 Uiso 1 1 calc R

loop_
_atom_site_aniso_label
_atom_site_aniso_U_11
_atom_site_aniso_U_22
_atom_site_aniso_U_33
_atom_site_aniso_U_23
_atom_site_aniso_U_13
_atom_site_aniso_U_12
I1 0.02158(16) 0.02098(16) 0.01758(16) 0.00507(12) -0.00229(12) -0.00299(12)
I2 0.02372(17) 0.02349(17) 0.02247(17) 0.00643(13) 0.00309(13) -0.00058(13)
Cu1 0.0183(3) 0.0216(3) 0.0196(3) 0.0021(2) -0.0021(2) 0.0033(2)
Cu2 0.0222(3) 0.0173(3) 0.0192(3) 0.0012(2) -0.0013(2) 0.0031(2)
P1 0.0176(6) 0.0170(6) 0.0176(6) 0.0028(5) -0.0007(5) 0.0024(5)
N1 0.021(2) 0.020(2) 0.018(2) 0.0010(16) -0.0039(17) 0.0040(17)
C2 0.019(2) 0.022(2) 0.011(2) 0.0039(18) -0.0010(18) 0.0029(18)
S3 0.0223(6) 0.0217(6) 0.0231(6) -0.0001(5) -0.0053(5) 0.0061(5)
C4 0.023(3) 0.020(2) 0.018(2) 0.0023(19) 0.001(2) -0.001(2)
N5 0.021(2) 0.019(2) 0.023(2) -0.0040(17) -0.0077(18) 0.0024(17)
C6 0.019(2) 0.027(3) 0.022(3) 0.003(2) -0.002(2) 0.000(2)
C7 0.020(3) 0.034(3) 0.024(3) 0.004(2) 0.000(2) 0.003(2)
C8 0.025(3) 0.050(4) 0.032(3) 0.012(3) -0.004(2) 0.008(3)
C9 0.029(3) 0.059(4) 0.025(3) 0.000(3) -0.009(2) -0.001(3)
C10 0.040(4) 0.045(4) 0.036(4) -0.012(3) -0.010(3) 0.004(3)
C11 0.039(3) 0.034(3) 0.032(3) -0.006(3) -0.015(3) 0.009(3)
C12 0.015(2) 0.016(2) 0.023(3) -0.0002(19) -0.0003(19) -0.0007(18)
C13 0.023(3) 0.020(2) 0.023(3) 0.003(2) -0.002(2) 0.005(2)
C14 0.030(3) 0.026(3) 0.024(3) 0.009(2) 0.010(2) 0.006(2)
C15 0.021(3) 0.028(3) 0.033(3) 0.003(2) 0.003(2) 0.000(2)
C16 0.021(3) 0.025(3) 0.037(3) 0.001(2) 0.003(2) 0.007(2)
C17 0.029(3) 0.020(2) 0.023(3) 0.005(2) -0.002(2) 0.007(2)
C18 0.021(3) 0.022(3) 0.025(3) 0.010(2) -0.001(2) 0.004(2)
C19 0.038(3) 0.026(3) 0.028(3) -0.001(2) -0.002(3) -0.001(2)
C20 0.045(4) 0.019(3) 0.056(4) 0.003(3) -0.005(3) 0.000(3)
C21 0.036(3) 0.030(3) 0.052(4) 0.024(3) -0.005(3) 0.001(3)
C22 0.041(4) 0.042(4) 0.035(3) 0.020(3) 0.009(3) 0.006(3)
C23 0.032(3) 0.027(3) 0.031(3) 0.010(2) 0.002(2) 0.002(2)
P2 0.0225(6) 0.0181(6) 0.0175(6) 0.0022(5) 0.0002(5) 0.0045(5)
N24 0.046(3) 0.024(2) 0.026(3) 0.0032(19) 0.002(2) 0.000(2)
C25 0.024(3) 0.019(2) 0.023(3) 0.002(2) -0.002(2) 0.006(2)
S26 0.0277(7) 0.0181(6) 0.0328(8) -0.0019(5) 0.0056(6) -0.0029(5)
C27 0.025(3) 0.018(2) 0.027(3) 0.006(2) -0.006(2) 0.000(2)
N28 0.042(3) 0.021(2) 0.033(3) 0.002(2) 0.004(2) 0.000(2)
C29 0.025(3) 0.025(3) 0.038(3) 0.012(2) -0.003(2) 0.000(2)
C30 0.050(4) 0.021(3) 0.041(4) 0.006(3) -0.024(3) -0.005(3)
C31 0.038(4) 0.037(4) 0.056(5) 0.014(3) -0.022(3) -0.013(3)
C32 0.037(4) 0.054(5) 0.085(6) 0.047(4) -0.005(4) -0.009(3)
C33 0.050(5) 0.056(5) 0.085(6) 0.032(5) 0.027(4) 0.008(4)
C34 0.051(4) 0.029(3) 0.072(5) 0.012(3) 0.026(4) 0.002(3)
C35 0.021(3) 0.028(3) 0.020(3) 0.006(2) 0.001(2) 0.010(2)
C36 0.034(3) 0.030(3) 0.032(3) 0.011(2) -0.005(3) 0.003(2)
C37 0.049(4) 0.038(3) 0.033(3) 0.011(3) -0.013(3) 0.005(3)
C38 0.044(4) 0.042(3) 0.025(3) 0.010(3) -0.002(3) 0.016(3)
C39 0.034(3) 0.041(3) 0.030(3) 0.014(3) 0.003(3) 0.003(3)
C40 0.028(3) 0.038(3) 0.023(3) 0.005(2) 0.001(2) 0.003(2)
C41 0.026(3) 0.024(3) 0.027(3) 0.003(2) -0.001(2) 0.004(2)
C42 0.031(3) 0.030(3) 0.032(3) -0.001(2) -0.003(2) 0.009(2)
C43 0.037(4) 0.042(4) 0.051(4) 0.000(3) -0.021(3) 0.007(3)
C44 0.033(4) 0.058(5) 0.062(5) -0.008(4) -0.006(3) 0.032(3)
C45 0.045(4) 0.057(5) 0.053(5) -0.016(4) -0.007(3) 0.030(4)
C46 0.038(3) 0.044(4) 0.032(3) -0.006(3) -0.001(3) 0.018(3)

loop_
_atom_type_symbol
_atom_type_description
_atom_type_scat_dispersion_real
_atom_type_scat_dispersion_imag
_atom_type_scat_source
C C 0.0033 0.0016 'International Tables Vol C Tables 4.2.6.8 and 6.1.1.4'
H H 0.0000 0.0000 'International Tables Vol C Tables 4.2.6.8 and 6.1.1.4'
N N 0.0061 0.0033 'International Tables Vol C Tables 4.2.6.8 and 6.1.1.4'
P P 0.1023 0.0942 'International Tables Vol C Tables 4.2.6.8 and 6.1.1.4'
S S 0.1246 0.1234 'International Tables Vol C Tables 4.2.6.8 and 6.1.1.4'
Cu Cu 0.3201 1.2651 'International Tables Vol C Tables 4.2.6.8 and 6.1.1.4'
I I -0.4742 1.8119 'International Tables Vol C Tables 4.2.6.8 and 6.1.1.4'

loop_
_geom_angle_atom_site_label_1
_geom_angle_atom_site_label_2
_geom_angle_atom_site_label_3
_geom_angle
_geom_angle_site_symmetry_1
_geom_angle_site_symmetry_3
Cu1 I1 Cu1 65.92(2) 2_666 .
Cu1 I1 Cu2 123.74(2) 2_666 .
Cu1 I1 Cu2 60.04(2) . .
Cu2 I2 Cu1 61.62(2) . .
P1 Cu1 I1 104.08(4) . 2_666
P1 Cu1 I2 107.01(4) . .
I1 Cu1 I2 113.03(2) 2_666 .
P1 Cu1 I1 114.19(4) . .
I1 Cu1 I1 114.08(2) 2_666 .
I2 Cu1 I1 104.47(2) . .
P1 Cu1 Cu2 91.39(4) . .
I1 Cu1 Cu2 164.33(3) 2_666 .
I2 Cu1 Cu2 58.70(2) . .
I1 Cu1 Cu2 60.00(2) . .
P1 Cu1 Cu1 127.02(5) . 2_666
I1 Cu1 Cu1 58.28(2) 2_666 2_666
I2 Cu1 Cu1 125.96(4) . 2_666
I1 Cu1 Cu1 55.80(2) . 2_666
Cu2 Cu1 Cu1 113.98(3) . 2_666
N1 Cu2 P2 109.96(12) . .
N1 Cu2 I2 110.27(12) . .
P2 Cu2 I2 111.64(4) . .
N1 Cu2 I1 108.59(12) . .
P2 Cu2 I1 111.07(4) . .
I2 Cu2 I1 105.18(2) . .
N1 Cu2 Cu1 89.05(12) . .
P2 Cu2 Cu1 160.98(5) . .
I2 Cu2 Cu1 59.68(2) . .
I1 Cu2 Cu1 59.96(2) . .
C12 P1 C18 105.8(2) . .
C12 P1 C2 101.3(2) . .
C18 P1 C2 102.5(2) . .
C12 P1 Cu1 118.57(17) . .
C18 P1 Cu1 116.99(17) . .
C2 P1 Cu1 109.41(16) . .
C2 N1 N5 113.9(4) . .
C2 N1 Cu2 129.9(3) . .
N5 N1 Cu2 115.8(3) . .
N1 C2 S3 112.5(4) . .
N1 C2 P1 119.2(4) . .
S3 C2 P1 128.2(3) . .
C2 S3 C4 87.9(2) . .
N5 C4 C6 123.4(5) . .
N5 C4 S3 113.7(4) . .
C6 C4 S3 123.0(4) . .
C4 N5 N1 112.0(4) . .
C7 C6 C11 118.5(5) . .
C7 C6 C4 122.2(5) . .
C11 C6 C4 119.3(5) . .
C6 C7 C8 120.4(6) . .
C6 C7 H7 119.8 . .
C8 C7 H7 119.8 . .
C9 C8 C7 119.9(6) . .
C9 C8 H8 120.0 . .
C7 C8 H8 120.0 . .
C10 C9 C8 120.5(6) . .
C10 C9 H9 119.8 . .
C8 C9 H9 119.8 . .
C9 C10 C11 119.5(6) . .
C9 C10 H10 120.3 . .
C11 C10 H10 120.3 . .
C10 C11 C6 121.2(6) . .
C10 C11 H11 119.4 . .
C6 C11 H11 119.4 . .
C13 C12 C17 119.2(5) . .
C13 C12 P1 116.9(4) . .
C17 C12 P1 123.8(4) . .
C12 C13 C14 120.1(5) . .
C12 C13 H13 119.9 . .
C14 C13 H13 119.9 . .
C15 C14 C13 120.3(5) . .
C15 C14 H14 119.8 . .
C13 C14 H14 119.8 . .
C14 C15 C16 119.3(5) . .
C14 C15 H15 120.3 . .
C16 C15 H15 120.3 . .
C17 C16 C15 120.3(5) . .
C17 C16 H16 119.9 . .
C15 C16 H16 119.9 . .
C16 C17 C12 120.8(5) . .
C16 C17 H17 119.6 . .
C12 C17 H17 119.6 . .
C23 C18 C19 119.0(5) . .
C23 C18 P1 119.6(4) . .
C19 C18 P1 120.9(4) . .
C18 C19 C20 120.1(6) . .
C18 C19 H19 120.0 . .
C20 C19 H19 120.0 . .
C21 C20 C19 120.1(6) . .
C21 C20 H20 119.9 . .
C19 C20 H20 119.9 . .
C20 C21 C22 120.1(6) . .
C20 C21 H21 120.0 . .
C22 C21 H21 120.0 . .
C21 C22 C23 120.4(6) . .
C21 C22 H22 119.8 . .
C23 C22 H22 119.8 . .
C22 C23 C18 120.3(6) . .
C22 C23 H23 119.9 . .
C18 C23 H23 119.9 . .
C35 P2 C41 103.8(2) . .
C35 P2 C25 103.4(2) . .
C41 P2 C25 102.5(2) . .
C35 P2 Cu2 114.53(18) . .
C41 P2 Cu2 117.22(19) . .
C25 P2 Cu2 113.64(18) . .
C25 N24 N28 113.1(5) . .
N24 C25 S26 113.5(4) . .
N24 C25 P2 126.5(4) . .
S26 C25 P2 120.0(3) . .
C25 S26 C27 87.9(3) . .
N28 C27 C29 124.4(5) . .
N28 C27 S26 112.7(4) . .
C29 C27 S26 122.9(4) . .
C27 N28 N24 112.9(5) . .
C34 C29 C30 118.5(6) . .
C34 C29 C27 121.1(5) . .
C30 C29 C27 120.4(6) . .
C31 C30 C29 121.6(7) . .
C31 C30 H30 119.2 . .
C29 C30 H30 119.2 . .
C30 C31 C32 119.9(7) . .
C30 C31 H31 120.0 . .
C32 C31 H31 120.0 . .
C31 C32 C33 120.8(7) . .
C31 C32 H32 119.6 . .
C33 C32 H32 119.6 . .
C32 C33 C34 118.6(8) . .
C32 C33 H33 120.7 . .
C34 C33 H33 120.7 . .
C29 C34 C33 120.6(7) . .
C29 C34 H34 119.7 . .
C33 C34 H34 119.7 . .
C36 C35 C40 118.8(5) . .
C36 C35 P2 125.1(4) . .
C40 C35 P2 116.0(4) . .
C35 C36 C37 120.3(6) . .
C35 C36 H36 119.9 . .
C37 C36 H36 119.9 . .
C38 C37 C36 121.1(6) . .
C38 C37 H37 119.4 . .
C36 C37 H37 119.4 . .
C37 C38 C39 119.0(6) . .
C37 C38 H38 120.5 . .
C39 C38 H38 120.5 . .
C38 C39 C40 120.3(6) . .
C38 C39 H39 119.8 . .
C40 C39 H39 119.8 . .
C39 C40 C35 120.4(5) . .
C39 C40 H40 119.8 . .
C35 C40 H40 119.8 . .
C42 C41 C46 119.6(5) . .
C42 C41 P2 118.6(4) . .
C46 C41 P2 121.8(5) . .
C41 C42 C43 120.0(6) . .
C41 C42 H42 120.0 . .
C43 C42 H42 120.0 . .
C44 C43 C42 120.1(6) . .
C44 C43 H43 120.0 . .
C42 C43 H43 120.0 . .
C45 C44 C43 120.3(6) . .
C45 C44 H44 119.9 . .
C43 C44 H44 119.9 . .
C44 C45 C46 120.2(6) . .
C44 C45 H45 119.9 . .
C46 C45 H45 119.9 . .
C41 C46 C45 119.8(6) . .
C41 C46 H46 120.1 . .
C45 C46 H46 120.1 . .

loop_
_geom_bond_atom_site_label_1
_geom_bond_atom_site_label_2
_geom_bond_distance
_geom_bond_site_symmetry_2
I1 Cu1 2.6255(7) 2_666
I1 Cu1 2.7001(7) .
I1 Cu2 2.7012(7) .
I2 Cu2 2.6243(7) .
I2 Cu1 2.6511(7) .
Cu1 P1 2.2468(14) .
Cu1 I1 2.6255(7) 2_666
Cu1 Cu2 2.7022(9) .
Cu1 Cu1 2.8982(13) 2_666
Cu2 N1 2.063(4) .
Cu2 P2 2.2231(14) .
P1 C12 1.819(5) .
P1 C18 1.823(5) .
P1 C2 1.837(5) .
N1 C2 1.319(6) .
N1 N5 1.371(6) .
C2 S3 1.714(5) .
S3 C4 1.736(5) .
C4 N5 1.300(7) .
C4 C6 1.469(7) .
C6 C7 1.380(8) .
C6 C11 1.391(8) .
C7 C8 1.391(8) .
C7 H7 0.9500 .
C8 C9 1.377(9) .
C8 H8 0.9500 .
C9 C10 1.369(10) .
C9 H9 0.9500 .
C10 C11 1.381(8) .
C10 H10 0.9500 .
C11 H11 0.9500 .
C12 C13 1.385(7) .
C12 C17 1.395(7) .
C13 C14 1.392(7) .
C13 H13 0.9500 .
C14 C15 1.384(8) .
C14 H14 0.9500 .
C15 C16 1.395(8) .
C15 H15 0.9500 .
C16 C17 1.369(8) .
C16 H16 0.9500 .
C17 H17 0.9500 .
C18 C23 1.394(8) .
C18 C19 1.395(8) .
C19 C20 1.396(8) .
C19 H19 0.9500 .
C20 C21 1.378(10) .
C20 H20 0.9500 .
C21 C22 1.379(9) .
C21 H21 0.9500 .
C22 C23 1.385(8) .
C22 H22 0.9500 .
C23 H23 0.9500 .
P2 C35 1.818(5) .
P2 C41 1.821(6) .
P2 C25 1.827(5) .
N24 C25 1.299(7) .
N24 N28 1.374(7) .
C25 S26 1.722(6) .
S26 C27 1.727(5) .
C27 N28 1.314(7) .
C27 C29 1.461(8) .
C29 C34 1.379(9) .
C29 C30 1.388(8) .
C30 C31 1.350(10) .
C30 H30 0.9500 .
C31 C32 1.369(12) .
C31 H31 0.9500 .
C32 C33 1.383(11) .
C32 H32 0.9500 .
C33 C34 1.398(10) .
C33 H33 0.9500 .
C34 H34 0.9500 .
C35 C36 1.383(8) .
C35 C40 1.394(8) .
C36 C37 1.386(8) .
C36 H36 0.9500 .
C37 C38 1.374(9) .
C37 H37 0.9500 .
C38 C39 1.386(9) .
C38 H38 0.9500 .
C39 C40 1.388(8) .
C39 H39 0.9500 .
C40 H40 0.9500 .
C41 C42 1.383(8) .
C41 C46 1.384(8) .
C42 C43 1.385(9) .
C42 H42 0.9500 .
C43 C44 1.379(10) .
C43 H43 0.9500 .
C44 C45 1.363(10) .
C44 H44 0.9500 .
C45 C46 1.396(9) .
C45 H45 0.9500 .
C46 H46 0.9500 .

loop_
_geom_hbond_atom_site_label_D
_geom_hbond_atom_site_label_H
_geom_hbond_atom_site_label_A
_geom_hbond_distance_DH
_geom_hbond_distance_HA
_geom_hbond_distance_DA
_geom_hbond_angle_DHA
_geom_hbond_site_symmetry_A
C31 H31 I2 0.95 3.03 3.880(6) 149.8 1_665

loop_
_geom_torsion_atom_site_label_1
_geom_torsion_atom_site_label_2
_geom_torsion_atom_site_label_3
_geom_torsion_atom_site_label_4
_geom_torsion
_geom_torsion_site_symmetry_1
_geom_torsion_site_symmetry_4
Cu2 I2 Cu1 P1 81.01(4) . .
Cu2 I2 Cu1 I1 -165.01(3) . 2_666
Cu2 I2 Cu1 I1 -40.43(2) . .
Cu2 I2 Cu1 Cu1 -98.43(4) . 2_666
Cu1 I1 Cu1 P1 119.52(5) 2_666 .
Cu2 I1 Cu1 P1 -76.79(5) . .
Cu1 I1 Cu1 I1 0.0 2_666 2_666
Cu2 I1 Cu1 I1 163.69(3) . 2_666
Cu1 I1 Cu1 I2 -123.91(3) 2_666 .
Cu2 I1 Cu1 I2 39.78(2) . .
Cu1 I1 Cu1 Cu2 -163.69(3) 2_666 .
Cu2 I1 Cu1 Cu1 163.69(3) . 2_666
Cu1 I2 Cu2 N1 -76.32(13) . .
Cu1 I2 Cu2 P2 161.13(5) . .
Cu1 I2 Cu2 I1 40.57(2) . .
Cu1 I1 Cu2 N1 95.56(13) 2_666 .
Cu1 I1 Cu2 N1 77.61(12) . .
Cu1 I1 Cu2 P2 -143.41(5) 2_666 .
Cu1 I1 Cu2 P2 -161.36(5) . .
Cu1 I1 Cu2 I2 -22.47(4) 2_666 .
Cu1 I1 Cu2 I2 -40.43(2) . .
Cu1 I1 Cu2 Cu1 17.96(4) 2_666 .
P1 Cu1 Cu2 N1 5.14(13) . .
I1 Cu1 Cu2 N1 176.10(16) 2_666 .
I2 Cu1 Cu2 N1 114.28(12) . .
I1 Cu1 Cu2 N1 -112.20(12) . .
Cu1 Cu1 Cu2 N1 -126.93(13) 2_666 .
P1 Cu1 Cu2 P2 -176.45(14) . .
I1 Cu1 Cu2 P2 -5.5(2) 2_666 .
I2 Cu1 Cu2 P2 -67.32(14) . .
I1 Cu1 Cu2 P2 66.21(14) . .
Cu1 Cu1 Cu2 P2 51.48(16) 2_666 .
P1 Cu1 Cu2 I2 -109.13(4) . .
I1 Cu1 Cu2 I2 61.82(11) 2_666 .
I1 Cu1 Cu2 I2 133.52(2) . .
Cu1 Cu1 Cu2 I2 118.80(4) 2_666 .
P1 Cu1 Cu2 I1 117.34(4) . .
I1 Cu1 Cu2 I1 -71.70(11) 2_666 .
I2 Cu1 Cu2 I1 -133.52(2) . .
Cu1 Cu1 Cu2 I1 -14.73(3) 2_666 .
I1 Cu1 P1 C12 64.99(18) 2_666 .
I2 Cu1 P1 C12 -175.11(17) . .
I1 Cu1 P1 C12 -60.03(18) . .
Cu2 Cu1 P1 C12 -117.52(18) . .
Cu1 Cu1 P1 C12 4.32(19) 2_666 .
I1 Cu1 P1 C18 -63.7(2) 2_666 .
I2 Cu1 P1 C18 56.2(2) . .
I1 Cu1 P1 C18 171.3(2) . .
Cu2 Cu1 P1 C18 113.8(2) . .
Cu1 Cu1 P1 C18 -124.4(2) 2_666 .
I1 Cu1 P1 C2 -179.64(17) 2_666 .
I2 Cu1 P1 C2 -59.74(17) . .
I1 Cu1 P1 C2 55.35(17) . .
Cu2 Cu1 P1 C2 -2.15(17) . .
Cu1 Cu1 P1 C2 119.69(17) 2_666 .
P2 Cu2 N1 C2 169.4(4) . .
I2 Cu2 N1 C2 45.9(5) . .
I1 Cu2 N1 C2 -68.9(5) . .
Cu1 Cu2 N1 C2 -11.1(4) . .
P2 Cu2 N1 N5 -2.7(4) . .
I2 Cu2 N1 N5 -126.3(3) . .
I1 Cu2 N1 N5 119.0(3) . .
Cu1 Cu2 N1 N5 176.7(3) . .
N5 N1 C2 S3 0.8(6) . .
Cu2 N1 C2 S3 -171.4(3) . .
N5 N1 C2 P1 -176.0(3) . .
Cu2 N1 C2 P1 11.8(6) . .
C12 P1 C2 N1 121.9(4) . .
C18 P1 C2 N1 -129.0(4) . .
Cu1 P1 C2 N1 -4.1(4) . .
C12 P1 C2 S3 -54.4(4) . .
C18 P1 C2 S3 54.8(4) . .
Cu1 P1 C2 S3 179.7(3) . .
N1 C2 S3 C4 -0.5(4) . .
P1 C2 S3 C4 175.9(4) . .
C2 S3 C4 N5 0.1(4) . .
C2 S3 C4 C6 179.6(5) . .
C6 C4 N5 N1 -179.1(5) . .
S3 C4 N5 N1 0.3(6) . .
C2 N1 N5 C4 -0.7(6) . .
Cu2 N1 N5 C4 172.7(4) . .
N5 C4 C6 C7 171.1(5) . .
S3 C4 C6 C7 -8.3(7) . .
N5 C4 C6 C11 -5.6(8) . .
S3 C4 C6 C11 175.0(5) . .
C11 C6 C7 C8 0.7(9) . .
C4 C6 C7 C8 -176.1(5) . .
C6 C7 C8 C9 -0.5(9) . .
C7 C8 C9 C10 0.5(10) . .
C8 C9 C10 C11 -0.6(11) . .
C9 C10 C11 C6 0.7(11) . .
C7 C6 C11 C10 -0.8(10) . .
C4 C6 C11 C10 176.1(6) . .
C18 P1 C12 C13 139.6(4) . .
C2 P1 C12 C13 -113.8(4) . .
Cu1 P1 C12 C13 5.9(4) . .
C18 P1 C12 C17 -43.7(5) . .
C2 P1 C12 C17 62.9(5) . .
Cu1 P1 C12 C17 -177.4(4) . .
C17 C12 C13 C14 -0.3(7) . .
P1 C12 C13 C14 176.6(4) . .
C12 C13 C14 C15 -1.2(8) . .
C13 C14 C15 C16 1.2(8) . .
C14 C15 C16 C17 0.1(8) . .
C15 C16 C17 C12 -1.6(8) . .
C13 C12 C17 C16 1.6(8) . .
P1 C12 C17 C16 -174.9(4) . .
C12 P1 C18 C23 153.6(4) . .
C2 P1 C18 C23 47.9(5) . .
Cu1 P1 C18 C23 -71.8(5) . .
C12 P1 C18 C19 -34.0(5) . .
C2 P1 C18 C19 -139.7(5) . .
Cu1 P1 C18 C19 100.6(5) . .
C23 C18 C19 C20 -1.7(9) . .
P1 C18 C19 C20 -174.2(5) . .
C18 C19 C20 C21 -0.1(10) . .
C19 C20 C21 C22 1.0(10) . .
C20 C21 C22 C23 -0.1(10) . .
C21 C22 C23 C18 -1.8(10) . .
C19 C18 C23 C22 2.6(9) . .
P1 C18 C23 C22 175.2(5) . .
N1 Cu2 P2 C35 -43.7(2) . .
I2 Cu2 P2 C35 79.1(2) . .
I1 Cu2 P2 C35 -163.88(19) . .
Cu1 Cu2 P2 C35 138.0(2) . .
N1 Cu2 P2 C41 -165.7(2) . .
I2 Cu2 P2 C41 -43.0(2) . .
I1 Cu2 P2 C41 74.1(2) . .
Cu1 Cu2 P2 C41 16.0(3) . .
N1 Cu2 P2 C25 74.9(2) . .
I2 Cu2 P2 C25 -162.41(19) . .
I1 Cu2 P2 C25 -45.36(19) . .
Cu1 Cu2 P2 C25 -103.4(2) . .
N28 N24 C25 S26 -1.0(6) . .
N28 N24 C25 P2 -179.2(4) . .
C35 P2 C25 N24 -58.3(5) . .
C41 P2 C25 N24 49.5(6) . .
Cu2 P2 C25 N24 177.0(4) . .
C35 P2 C25 S26 123.7(3) . .
C41 P2 C25 S26 -128.6(3) . .
Cu2 P2 C25 S26 -1.1(4) . .
N24 C25 S26 C27 0.6(5) . .
P2 C25 S26 C27 178.9(3) . .
C25 S26 C27 N28 -0.1(5) . .
C25 S26 C27 C29 -179.9(5) . .
C29 C27 N28 N24 179.4(5) . .
S26 C27 N28 N24 -0.4(7) . .
C25 N24 N28 C27 0.9(7) . .
N28 C27 C29 C34 170.2(7) . .
S26 C27 C29 C34 -10.0(9) . .
N28 C27 C29 C30 -8.6(9) . .
S26 C27 C29 C30 171.1(5) . .
C34 C29 C30 C31 -1.2(10) . .
C27 C29 C30 C31 177.7(6) . .
C29 C30 C31 C32 -0.2(10) . .
C30 C31 C32 C33 2.1(12) . .
C31 C32 C33 C34 -2.5(13) . .
C30 C29 C34 C33 0.7(12) . .
C27 C29 C34 C33 -178.2(7) . .
C32 C33 C34 C29 1.1(13) . .
C41 P2 C35 C36 -113.3(5) . .
C25 P2 C35 C36 -6.5(5) . .
Cu2 P2 C35 C36 117.7(5) . .
C41 P2 C35 C40 70.3(5) . .
C25 P2 C35 C40 177.0(4) . .
Cu2 P2 C35 C40 -58.8(5) . .
C40 C35 C36 C37 -1.7(9) . .
P2 C35 C36 C37 -178.0(5) . .
C35 C36 C37 C38 -0.5(10) . .
C36 C37 C38 C39 1.7(10) . .
C37 C38 C39 C40 -0.6(10) . .
C38 C39 C40 C35 -1.6(9) . .
C36 C35 C40 C39 2.7(9) . .
P2 C35 C40 C39 179.4(5) . .
C35 P2 C41 C42 -146.9(5) . .
C25 P2 C41 C42 105.7(5) . .
Cu2 P2 C41 C42 -19.5(5) . .
C35 P2 C41 C46 32.5(6) . .
C25 P2 C41 C46 -74.9(6) . .
Cu2 P2 C41 C46 159.9(5) . .
C46 C41 C42 C43 2.6(10) . .
P2 C41 C42 C43 -178.0(5) . .
C41 C42 C43 C44 -1.4(11) . .
C42 C43 C44 C45 -0.2(13) . .
C43 C44 C45 C46 0.7(13) . .
C42 C41 C46 C45 -2.1(10) . .
P2 C41 C46 C45 178.4(6) . .
C44 C45 C46 C41 0.5(12) . .
